data_7032575
loop_
_publ_author_name
'Bauer, Heiko'
'Gl\"ockner, Andreas'
'Tagne Kuate, Alain C.'
'Sch\"afer, Sebastian'
'Sun, Yu'
'Freytag, Matthias'
'Tamm, Matthias'
'Walter, Marc D.'
'Sitzmann, Helmut'

_publ_section_title
;
 How big is a Cp? Novel cycloheptatrienyl zirconium complexes with tri-,
 tetra- and pentasubstituted cyclopentadienyl ligands.
;
_journal_issue 42
_journal_name_full 'Dalton transactions (Cambridge, England : 2003)'
_journal_page_first 15818
_journal_page_last 15828
_journal_paper_doi 10.1039/c4dt01581a
_journal_volume 43
_journal_year 2014
_chemical_formula_sum 'C27 H36 Zr'
_chemical_formula_weight 451.78
_chemical_name_systematic
;
 ?
;
_space_group_IT_number 33
_symmetry_cell_setting orthorhombic
_symmetry_space_group_name_Hall 'P 2c -2n'
_symmetry_space_group_name_H-M 'P n a 21'
_atom_sites_solution_hydrogens geom
_atom_sites_solution_primary direct
_atom_sites_solution_secondary difmap
_audit_creation_method SHELXL-97
_cell_angle_alpha 90.00
_cell_angle_beta 90.00
_cell_angle_gamma 90.00
_cell_formula_units_Z 8
_cell_length_a 20.8280(2)
_cell_length_b 11.2237(1)
_cell_length_c 18.7759(2)
_cell_measurement_reflns_used 13290
_cell_measurement_temperature 150(2)
_cell_measurement_theta_max 62.6710
_cell_measurement_theta_min 4.2360
_cell_volume 4389.19(7)
_computing_cell_refinement 'CrysAlis RED, Oxford Diffraction Ltd.'
_computing_data_collection 'CrysAlis CCD, Oxford Diffraction Ltd.'
_computing_data_reduction 'CrysAlis RED, Oxford Diffraction Ltd.'
_computing_structure_refinement 'SHELXL-97 (Sheldrick, 2008)'
_computing_structure_solution 'SIR92 (Giacovazzo et al., 1994)'
_diffrn_ambient_temperature 150(2)
_diffrn_detector_area_resol_mean 16.1399
_diffrn_measured_fraction_theta_full 0.995
_diffrn_measured_fraction_theta_max 0.995
_diffrn_measurement_device_type 'Xcalibur, Sapphire3, Gemini ultra'
_diffrn_measurement_method '\w scans'
_diffrn_radiation_monochromator mirror
_diffrn_radiation_source 'Enhance Ultra (Cu) X-ray Source'
_diffrn_radiation_type CuK\a
_diffrn_radiation_wavelength 1.54184
_diffrn_reflns_av_R_equivalents 0.0264
_diffrn_reflns_av_sigmaI/netI 0.0280
_diffrn_reflns_limit_h_max 23
_diffrn_reflns_limit_h_min -23
_diffrn_reflns_limit_k_max 9
_diffrn_reflns_limit_k_min -12
_diffrn_reflns_limit_l_max 21
_diffrn_reflns_limit_l_min -20
_diffrn_reflns_number 17862
_diffrn_reflns_theta_full 62.78
_diffrn_reflns_theta_max 62.78
_diffrn_reflns_theta_min 4.25
_exptl_absorpt_coefficient_mu 4.147
_exptl_absorpt_correction_T_max 1.00000
_exptl_absorpt_correction_T_min 0.44798
_exptl_absorpt_correction_type multi-scan
_exptl_absorpt_process_details
;
CrysAlisPro, Agilent Technologies,
Version 1.171.36.24 (release 03-12-2012 CrysAlis171 .NET)
(compiled Dec  3 2012,18:21:49)
Empirical absorption correction using spherical harmonics,
 implemented in SCALE3 ABSPACK scaling algorithm.
;
_exptl_crystal_colour violet
_exptl_crystal_density_diffrn 1.367
_exptl_crystal_density_method 'not measured'
_exptl_crystal_description 'transparent plate'
_exptl_crystal_F_000 1904
_exptl_crystal_size_max 0.19
_exptl_crystal_size_mid 0.12
_exptl_crystal_size_min 0.04
_refine_diff_density_max 0.483
_refine_diff_density_min -0.251
_refine_diff_density_rms 0.048
_refine_ls_abs_structure_details 'Flack H D (1983), Acta Cryst. A39, 876-881'
_refine_ls_abs_structure_Flack 0.637(8)
_refine_ls_extinction_method none
_refine_ls_goodness_of_fit_ref 1.074
_refine_ls_hydrogen_treatment mixed
_refine_ls_matrix_type full
_refine_ls_number_parameters 597
_refine_ls_number_reflns 6228
_refine_ls_number_restraints 106
_refine_ls_restrained_S_all 1.069
_refine_ls_R_factor_all 0.0237
_refine_ls_R_factor_gt 0.0231
_refine_ls_shift/su_max 0.001
_refine_ls_shift/su_mean 0.000
_refine_ls_structure_factor_coef Fsqd
_refine_ls_weighting_details 'calc w=1/[\s^2^(Fo^2^)+(0.0323P)^2^+1.3892P] where P=(Fo^2^+2Fc^2^)/3'
_refine_ls_weighting_scheme calc
_refine_ls_wR_factor_gt 0.0594
_refine_ls_wR_factor_ref 0.0599
_reflns_number_gt 6106
_reflns_number_total 6228
_reflns_threshold_expression >2\s(I)
_cod_data_source_file c4dt01581a2.cif
_cod_data_source_block 1322o
_cod_depositor_comments
;
The following automatic conversions were performed:

'_symmetry_cell_setting' value 'Orthorhombic' changed to
'orthorhombic' according to
/usr/data/users/saulius/crontab/automatic-downloads/rss-feeds/RSC/lib/dictionaries/cif_core.dic
dictionary named 'cif_core.dic' version 2.4.2 from 2011-04-26.

Automatic conversion script
Id: cif_fix_values 2281 2013-09-26 08:29:07Z andrius 

 Adding full bibliography for 7032574--7032578.cif.
;
_cod_database_code 7032575

loop_
_symmetry_equiv_pos_as_xyz
'x, y, z'
'-x, -y, z+1/2'
'-x+1/2, y+1/2, z+1/2'
'x+1/2, -y+1/2, z'

loop_
_atom_site_label
_atom_site_type_symbol
_atom_site_fract_x
_atom_site_fract_y
_atom_site_fract_z
_atom_site_U_iso_or_equiv
_atom_site_adp_type
_atom_site_occupancy
_atom_site_symmetry_multiplicity
_atom_site_calc_flag
_atom_site_refinement_flags
_atom_site_disorder_assembly
_atom_site_disorder_group
C1 C 0.21648(18) 0.8819(3) 0.2723(2) 0.0341(8) Uani 1 1 d D . .
C2 C 0.23549(16) 0.9637(3) 0.2185(2) 0.0324(8) Uani 1 1 d D . .
C3 C 0.22720(17) 0.9552(3) 0.1436(2) 0.0328(8) Uani 1 1 d D . .
C4 C 0.19949(18) 0.8620(4) 0.1041(2) 0.0364(8) Uani 1 1 d D . .
C5 C 0.17107(19) 0.7539(4) 0.1290(3) 0.0381(10) Uani 1 1 d D . .
C6 C 0.16462(15) 0.7144(3) 0.2006(2) 0.0371(11) Uani 1 1 d D . .
C7 C 0.18448(17) 0.7708(3) 0.2641(2) 0.0322(8) Uani 1 1 d D . .
C8 C 0.37545(14) 0.7331(2) 0.24361(19) 0.0210(7) Uani 1 1 d D . .
C9 C 0.39015(14) 0.7504(2) 0.17086(19) 0.0212(7) Uani 1 1 d . . .
C10 C 0.36055(14) 0.6559(3) 0.13314(17) 0.0197(6) Uani 1 1 d D . .
C11 C 0.32955(12) 0.5785(2) 0.18209(19) 0.0210(5) Uani 1 1 d . . .
C12 C 0.33844(14) 0.6275(2) 0.25164(17) 0.0217(6) Uani 1 1 d . . .
C13 C 0.29714(14) 0.4615(2) 0.16585(16) 0.0251(7) Uani 1 1 d . . .
H13 H 0.2705 0.4385 0.2080 0.030 Uiso 1 1 calc R . .
C14 C 0.25451(19) 0.4573(3) 0.0996(2) 0.0375(8) Uani 1 1 d . . .
H14A H 0.2741 0.5031 0.0602 0.045 Uiso 1 1 calc R . .
H14B H 0.2116 0.4910 0.1100 0.045 Uiso 1 1 calc R . .
C15 C 0.2491(2) 0.3253(3) 0.0799(3) 0.0502(10) Uani 1 1 d . . .
H15A H 0.2064 0.2938 0.0934 0.060 Uiso 1 1 calc R . .
H15B H 0.2550 0.3144 0.0280 0.060 Uiso 1 1 calc R . .
C16 C 0.3017(2) 0.2610(3) 0.1207(2) 0.0442(10) Uani 1 1 d . . .
H16A H 0.3263 0.2079 0.0887 0.053 Uiso 1 1 calc R . .
H16B H 0.2832 0.2127 0.1597 0.053 Uiso 1 1 calc R . .
C17 C 0.34498(16) 0.3593(3) 0.1506(2) 0.0335(7) Uani 1 1 d . . .
H17A H 0.3777 0.3839 0.1153 0.040 Uiso 1 1 calc R . .
H17B H 0.3667 0.3330 0.1948 0.040 Uiso 1 1 calc R . .
C18 C 0.31436(14) 0.5736(3) 0.32025(16) 0.0227(6) Uani 1 1 d . . .
H18 H 0.2689 0.5480 0.3129 0.027 Uiso 1 1 calc R . .
C19 C 0.31673(15) 0.6533(3) 0.38606(17) 0.0286(7) Uani 1 1 d . . .
H19A H 0.3590 0.6929 0.3905 0.034 Uiso 1 1 calc R . .
H19B H 0.2827 0.7149 0.3843 0.034 Uiso 1 1 calc R . .
C20 C 0.30548(17) 0.5670(3) 0.44725(18) 0.0325(7) Uani 1 1 d . . .
H20A H 0.2590 0.5534 0.4546 0.039 Uiso 1 1 calc R . .
H20B H 0.3243 0.5981 0.4920 0.039 Uiso 1 1 calc R . .
C21 C 0.33899(18) 0.4516(3) 0.42462(18) 0.0344(7) Uani 1 1 d . . .
H21A H 0.3108 0.3822 0.4334 0.041 Uiso 1 1 calc R . .
H21B H 0.3793 0.4406 0.4518 0.041 Uiso 1 1 calc R . .
C22 C 0.35348(16) 0.4636(3) 0.34450(16) 0.0265(7) Uani 1 1 d . . .
H22A H 0.3397 0.3914 0.3184 0.032 Uiso 1 1 calc R . .
H22B H 0.3999 0.4762 0.3363 0.032 Uiso 1 1 calc R . .
C23 C 0.43214(14) 0.8471(3) 0.13881(18) 0.0251(7) Uani 1 1 d . . .
H23 H 0.4409 0.8252 0.0881 0.030 Uiso 1 1 calc R . .
C24 C 0.49687(14) 0.8635(3) 0.1761(2) 0.0404(9) Uani 1 1 d . . .
H24A H 0.4921 0.8532 0.2282 0.048 Uiso 1 1 calc R . .
H24B H 0.5283 0.8044 0.1584 0.048 Uiso 1 1 calc R . .
C25 C 0.51921(16) 0.9896(3) 0.1589(2) 0.0357(8) Uani 1 1 d . . .
H25A H 0.5573 0.9874 0.1275 0.043 Uiso 1 1 calc R . .
H25B H 0.5306 1.0326 0.2031 0.043 Uiso 1 1 calc R . .
C26 C 0.46304(16) 1.0513(3) 0.1213(2) 0.0354(8) Uani 1 1 d . . .
H26A H 0.4701 1.0542 0.0692 0.043 Uiso 1 1 calc R . .
H26B H 0.4573 1.1336 0.1393 0.043 Uiso 1 1 calc R . .
C27 C 0.40442(15) 0.9738(3) 0.13954(19) 0.0313(7) Uani 1 1 d . . .
H27A H 0.3869 0.9943 0.1870 0.038 Uiso 1 1 calc R . .
H27B H 0.3701 0.9830 0.1034 0.038 Uiso 1 1 calc R . .
Zr1 Zr 0.270775(10) 0.773757(19) 0.185335(14) 0.02031(7) Uani 1 1 d . . .
H1 H 0.2303(17) 0.893(3) 0.3180(13) 0.035(10) Uiso 1 1 d D . .
H2 H 0.2627(17) 1.023(3) 0.232(2) 0.044(12) Uiso 1 1 d D . .
H3 H 0.2490(17) 1.013(3) 0.1199(19) 0.037(10) Uiso 1 1 d D . .
H4 H 0.202(2) 0.862(4) 0.0558(12) 0.049(12) Uiso 1 1 d D . .
H5 H 0.1584(19) 0.702(3) 0.0948(19) 0.043(11) Uiso 1 1 d D . .
H6 H 0.150(2) 0.639(2) 0.209(3) 0.071(16) Uiso 1 1 d D . .
H7 H 0.181(2) 0.725(3) 0.3039(16) 0.041(11) Uiso 1 1 d D . .
H8 H 0.3848(16) 0.782(3) 0.2798(17) 0.023(9) Uiso 1 1 d D . .
H10 H 0.3667(15) 0.643(3) 0.0868(15) 0.014(7) Uiso 1 1 d D . .
C28 C 0.65948(17) 0.1219(3) 0.2872(2) 0.0338(8) Uani 1 1 d D A .
C29 C 0.69281(19) 0.2312(3) 0.2955(2) 0.0340(8) Uani 1 1 d D A .
C30 C 0.70886(17) 0.2915(3) 0.3597(2) 0.0359(7) Uani 1 1 d D A .
C31 C 0.69553(19) 0.2576(3) 0.4312(2) 0.0346(9) Uani 1 1 d D A .
C32 C 0.66325(17) 0.1539(3) 0.45583(19) 0.0351(8) Uani 1 1 d D A .
C33 C 0.63596(19) 0.0598(3) 0.4157(2) 0.0378(8) Uani 1 1 d D A .
C34 C 0.63431(18) 0.0454(3) 0.3403(2) 0.0365(8) Uani 1 1 d D A .
C35 C 0.49894(17) 0.2714(3) 0.29613(19) 0.0272(7) Uani 1 1 d D A .
C36 C 0.48028(14) 0.2573(2) 0.3687(2) 0.0290(7) Uani 1 1 d . A .
C37 C 0.50567(14) 0.3554(3) 0.40630(18) 0.0244(6) Uani 1 1 d D A .
C38 C 0.53841(13) 0.4304(2) 0.35744(17) 0.0233(6) Uani 1 1 d . A .
C39 C 0.53510(14) 0.3778(2) 0.28917(17) 0.0211(6) Uani 1 1 d . A .
C40 C 0.56463(14) 0.5532(2) 0.37333(17) 0.0229(6) Uani 1 1 d . . .
H40 H 0.5926 0.5776 0.3326 0.027 Uiso 1 1 calc R . .
C41 C 0.60279(16) 0.5701(3) 0.44203(19) 0.0323(8) Uani 1 1 d . . .
H41A H 0.6473 0.5406 0.4364 0.039 Uiso 1 1 calc R . .
H41B H 0.5822 0.5272 0.4821 0.039 Uiso 1 1 calc R . .
C42 C 0.60213(18) 0.7057(3) 0.4551(2) 0.0397(9) Uani 1 1 d . . .
H42A H 0.5966 0.7230 0.5064 0.048 Uiso 1 1 calc R . .
H42B H 0.6429 0.7420 0.4388 0.048 Uiso 1 1 calc R . .
C43 C 0.5457(2) 0.7546(3) 0.4125(2) 0.0436(9) Uani 1 1 d . . .
H43A H 0.5165 0.8005 0.4438 0.052 Uiso 1 1 calc R . .
H43B H 0.5611 0.8076 0.3739 0.052 Uiso 1 1 calc R . .
C44 C 0.51112(16) 0.6469(3) 0.38142(19) 0.0329(7) Uani 1 1 d . . .
H44A H 0.4917 0.6663 0.3347 0.040 Uiso 1 1 calc R . .
H44B H 0.4771 0.6184 0.4140 0.040 Uiso 1 1 calc R . .
C45 C 0.55976(15) 0.4318(3) 0.22035(17) 0.0260(6) Uani 1 1 d . . .
H45 H 0.6015 0.4719 0.2311 0.031 Uiso 1 1 calc R . .
C46 C 0.51431(17) 0.5261(3) 0.1899(2) 0.0378(7) Uani 1 1 d . . .
H46A H 0.4691 0.5059 0.2008 0.045 Uiso 1 1 calc R . .
H46B H 0.5240 0.6055 0.2102 0.045 Uiso 1 1 calc R . .
C47 C 0.52589(18) 0.5251(3) 0.10995(19) 0.0399(8) Uani 1 1 d . . .
H47A H 0.4865 0.5478 0.0837 0.048 Uiso 1 1 calc R . .
H47B H 0.5609 0.5805 0.0968 0.048 Uiso 1 1 calc R . .
C48 C 0.5443(3) 0.3980(5) 0.0945(2) 0.0770(18) Uani 1 1 d . . .
H48A H 0.5060 0.3524 0.0793 0.092 Uiso 1 1 calc R . .
H48B H 0.5763 0.3956 0.0555 0.092 Uiso 1 1 calc R . .
C49 C 0.5713(2) 0.3452(3) 0.1586(2) 0.0499(10) Uani 1 1 d . . .
H49A H 0.6179 0.3314 0.1522 0.060 Uiso 1 1 calc R . .
H49B H 0.5504 0.2678 0.1685 0.060 Uiso 1 1 calc R . .
C50 C 0.4351(2) 0.1643(4) 0.3969(2) 0.0510(10) Uani 1 1 d DU . .
H50 H 0.4598 0.0970 0.3753 0.061 Uiso 0.347(9) 1 calc PR A 1
H50A H 0.3924 0.2048 0.3977 0.061 Uiso 0.653(9) 1 d PR A 2
C51 C 0.3774(5) 0.1265(10) 0.3687(7) 0.053(4) Uani 0.347(9) 1 d PDU A 1
H51A H 0.3831 0.1046 0.3180 0.063 Uiso 0.347(9) 1 calc PR A 1
H51B H 0.3454 0.1915 0.3714 0.063 Uiso 0.347(9) 1 calc PR A 1
C52 C 0.3538(7) 0.0195(13) 0.4104(7) 0.047(3) Uani 0.347(9) 1 d PDU A 1
H52A H 0.3083 0.0297 0.4244 0.057 Uiso 0.347(9) 1 calc PR A 1
H52B H 0.3580 -0.0543 0.3819 0.057 Uiso 0.347(9) 1 calc PR A 1
C51A C 0.4246(3) 0.0573(5) 0.3530(3) 0.050(2) Uani 0.653(9) 1 d PDU A 2
H51C H 0.4660 0.0220 0.3379 0.060 Uiso 0.653(9) 1 calc PR A 2
H51D H 0.3991 0.0767 0.3100 0.060 Uiso 0.653(9) 1 calc PR A 2
C52A C 0.3880(4) -0.0275(6) 0.4013(4) 0.0494(19) Uani 0.653(9) 1 d PDU A 2
H52C H 0.3419 -0.0281 0.3886 0.059 Uiso 0.653(9) 1 calc PR A 2
H52D H 0.4050 -0.1094 0.3963 0.059 Uiso 0.653(9) 1 calc PR A 2
C53 C 0.3966(2) 0.0150(5) 0.4751(3) 0.0634(13) Uani 1 1 d DU . .
H53A H 0.4204 -0.0613 0.4765 0.076 Uiso 0.347(9) 1 calc PR A 1
H53B H 0.3706 0.0218 0.5190 0.076 Uiso 0.347(9) 1 calc PR A 1
H53C H 0.4145 -0.0488 0.5055 0.076 Uiso 0.653(9) 1 d PR A 2
H53D H 0.3551 0.0414 0.4954 0.076 Uiso 0.653(9) 1 d PR A 2
C54 C 0.4439(2) 0.1206(4) 0.4695(2) 0.0629(13) Uani 1 1 d . A .
H54A H 0.4333 0.1832 0.5048 0.076 Uiso 1 1 calc R . .
H54B H 0.4886 0.0939 0.4774 0.076 Uiso 1 1 calc R . .
Zr2 Zr 0.600271(12) 0.23953(2) 0.365045(15) 0.02493(7) Uani 1 1 d . . .
H28 H 0.6510(17) 0.104(3) 0.2421(12) 0.034(10) Uiso 1 1 d D . .
H29 H 0.696(2) 0.272(3) 0.2549(16) 0.044(12) Uiso 1 1 d D . .
H30 H 0.7238(17) 0.366(2) 0.353(2) 0.042(10) Uiso 1 1 d D . .
H31 H 0.7023(19) 0.311(3) 0.4670(17) 0.038(11) Uiso 1 1 d D . .
H32 H 0.6568(17) 0.153(3) 0.5030(11) 0.034(10) Uiso 1 1 d D . .
H33 H 0.6118(17) 0.011(3) 0.442(2) 0.040(11) Uiso 1 1 d D . .
H34 H 0.6097(19) -0.014(3) 0.324(3) 0.067(15) Uiso 1 1 d D . .
H35 H 0.4893(19) 0.220(3) 0.263(2) 0.035(10) Uiso 1 1 d D . .
H37 H 0.4983(16) 0.367(3) 0.4510(16) 0.019(8) Uiso 1 1 d D . .

loop_
_atom_site_aniso_label
_atom_site_aniso_U_11
_atom_site_aniso_U_22
_atom_site_aniso_U_33
_atom_site_aniso_U_23
_atom_site_aniso_U_13
_atom_site_aniso_U_12
C1 0.0330(18) 0.0373(18) 0.032(2) -0.0088(15) 0.0008(15) 0.0096(15)
C2 0.0261(18) 0.0235(16) 0.048(2) -0.0049(15) 0.0040(15) 0.0048(13)
C3 0.0286(18) 0.0272(18) 0.043(2) 0.0126(16) 0.0020(15) 0.0078(13)
C4 0.0325(19) 0.048(2) 0.0292(19) 0.0107(16) -0.0051(15) 0.0156(15)
C5 0.0248(18) 0.040(2) 0.050(3) -0.0069(18) -0.0147(18) 0.0027(14)
C6 0.0198(14) 0.0319(17) 0.060(3) 0.0090(17) 0.0013(17) -0.0012(12)
C7 0.0247(18) 0.038(2) 0.034(2) 0.0103(15) 0.0108(15) 0.0062(13)
C8 0.0180(16) 0.0192(15) 0.0259(18) -0.0017(13) -0.0040(13) 0.0004(11)
C9 0.0164(13) 0.0205(14) 0.0266(18) 0.0031(13) 0.0020(13) 0.0020(9)
C10 0.0190(14) 0.0217(14) 0.0184(15) -0.0013(12) 0.0041(11) 0.0037(11)
C11 0.0186(12) 0.0206(12) 0.0238(14) -0.0012(14) -0.0002(14) 0.0033(9)
C12 0.0167(14) 0.0206(14) 0.0279(17) 0.0033(12) 0.0000(12) 0.0063(11)
C13 0.0236(14) 0.0239(14) 0.0278(18) -0.0007(12) 0.0082(12) -0.0002(11)
C14 0.0395(19) 0.0328(18) 0.040(2) -0.0056(16) -0.0058(16) -0.0070(15)
C15 0.047(2) 0.041(2) 0.063(3) -0.021(2) 0.007(2) -0.0155(18)
C16 0.061(3) 0.0212(17) 0.050(2) -0.0070(15) 0.028(2) -0.0075(15)
C17 0.0396(19) 0.0221(15) 0.0388(19) 0.0009(14) 0.0091(15) 0.0047(13)
C18 0.0189(14) 0.0269(15) 0.0223(15) 0.0020(13) 0.0006(12) 0.0012(11)
C19 0.0304(17) 0.0303(15) 0.0251(16) 0.0016(13) 0.0015(13) 0.0031(12)
C20 0.0352(18) 0.0379(18) 0.0244(16) 0.0030(14) 0.0033(14) 0.0020(14)
C21 0.0432(19) 0.0355(18) 0.0244(18) 0.0074(15) 0.0016(15) 0.0017(15)
C22 0.0314(17) 0.0265(15) 0.0217(17) 0.0073(12) 0.0010(12) 0.0031(12)
C23 0.0232(15) 0.0227(15) 0.0294(18) 0.0023(12) 0.0045(13) -0.0018(11)
C24 0.0217(15) 0.0410(18) 0.058(3) 0.0104(18) -0.0047(17) -0.0065(12)
C25 0.0309(18) 0.0349(17) 0.041(2) -0.0014(15) -0.0016(14) -0.0087(14)
C26 0.0368(18) 0.0253(16) 0.044(2) 0.0046(15) -0.0014(16) -0.0090(13)
C27 0.0289(17) 0.0271(16) 0.038(2) 0.0065(14) 0.0001(14) -0.0011(12)
Zr1 0.01750(11) 0.02146(11) 0.02197(12) 0.00141(13) 0.00053(10) 0.00349(8)
C28 0.0326(18) 0.038(2) 0.0305(18) -0.0076(15) 0.0078(15) 0.0090(14)
C29 0.0337(19) 0.0372(19) 0.031(2) 0.0043(16) 0.0096(16) 0.0020(14)
C30 0.0334(17) 0.0322(15) 0.042(2) 0.004(2) 0.0020(17) -0.0025(13)
C31 0.0334(19) 0.035(2) 0.035(2) -0.0041(15) -0.0031(16) 0.0040(14)
C32 0.0365(18) 0.043(2) 0.0260(18) 0.0061(15) 0.0005(15) 0.0122(15)
C33 0.040(2) 0.0302(18) 0.043(2) 0.0138(16) 0.0077(17) 0.0089(15)
C34 0.0386(19) 0.0232(16) 0.048(2) -0.0026(14) 0.0020(16) 0.0069(14)
C35 0.0302(18) 0.0278(17) 0.0235(18) -0.0016(13) -0.0048(14) -0.0020(13)
C36 0.0235(16) 0.0320(13) 0.0315(19) 0.0024(16) -0.0002(19) -0.0020(12)
C37 0.0208(15) 0.0293(16) 0.0229(17) -0.0005(13) 0.0039(12) 0.0042(12)
C38 0.0197(13) 0.0228(12) 0.0273(16) 0.0043(13) 0.0015(13) 0.0046(10)
C39 0.0192(14) 0.0195(14) 0.0245(16) -0.0002(12) -0.0039(12) 0.0013(11)
C40 0.0250(14) 0.0244(13) 0.0193(15) -0.0031(13) 0.0006(12) -0.0007(10)
C41 0.0299(18) 0.0364(18) 0.0306(19) 0.0010(15) -0.0073(14) -0.0012(13)
C42 0.051(2) 0.0370(18) 0.031(2) -0.0054(16) -0.0068(16) -0.0076(15)
C43 0.052(2) 0.0266(16) 0.053(2) -0.0065(16) -0.007(2) 0.0026(14)
C44 0.0319(17) 0.0299(14) 0.037(2) -0.0051(14) -0.0041(14) 0.0067(12)
C45 0.0292(16) 0.0267(15) 0.0221(15) -0.0011(13) 0.0004(13) -0.0006(12)
C46 0.0464(18) 0.0366(17) 0.0304(17) 0.0049(17) 0.0026(18) 0.0105(13)
C47 0.036(2) 0.057(2) 0.0268(19) 0.0128(16) -0.0033(15) -0.0023(16)
C48 0.105(4) 0.103(4) 0.024(2) -0.012(2) -0.006(2) 0.050(3)
C49 0.082(3) 0.039(2) 0.0288(19) -0.0023(16) 0.0124(19) 0.0005(19)
C50 0.056(2) 0.054(2) 0.043(2) 0.0046(18) -0.0002(19) -0.0265(19)
C51 0.044(6) 0.059(7) 0.056(7) 0.020(6) -0.013(6) -0.018(5)
C52 0.044(7) 0.048(7) 0.050(7) 0.013(6) 0.002(5) -0.021(5)
C51A 0.074(5) 0.045(3) 0.031(3) -0.004(3) 0.007(3) -0.037(3)
C52A 0.058(5) 0.039(4) 0.051(4) -0.005(3) 0.019(3) -0.026(3)
C53 0.071(3) 0.068(3) 0.052(3) 0.008(2) 0.009(2) -0.032(2)
C54 0.073(3) 0.075(3) 0.042(2) 0.006(2) 0.004(2) -0.037(3)
Zr2 0.02637(13) 0.02397(12) 0.02445(14) 0.00128(13) 0.00153(11) 0.00615(9)

loop_
_atom_type_symbol
_atom_type_description
_atom_type_scat_dispersion_real
_atom_type_scat_dispersion_imag
_atom_type_scat_source
C C 0.0181 0.0091 'International Tables Vol C Tables 4.2.6.8 and 6.1.1.4'
H H 0.0000 0.0000 'International Tables Vol C Tables 4.2.6.8 and 6.1.1.4'
Zr Zr -0.1862 2.2449 'International Tables Vol C Tables 4.2.6.8 and 6.1.1.4'

loop_
_geom_angle_atom_site_label_1
_geom_angle_atom_site_label_2
_geom_angle_atom_site_label_3
_geom_angle
C7 C1 C2 128.3(3)
C7 C1 Zr1 72.2(2)
C2 C1 Zr1 72.7(2)
C7 C1 H1 112(2)
C2 C1 H1 119(2)
Zr1 C1 H1 125(2)
C3 C2 C1 128.8(4)
C3 C2 Zr1 73.4(2)
C1 C2 Zr1 71.81(19)
C3 C2 H2 114(3)
C1 C2 H2 116(3)
Zr1 C2 H2 123(3)
C4 C3 C2 128.5(4)
C4 C3 Zr1 72.0(2)
C2 C3 Zr1 71.5(2)
C4 C3 H3 119(3)
C2 C3 H3 112(3)
Zr1 C3 H3 126(3)
C3 C4 C5 129.0(4)
C3 C4 Zr1 73.2(2)
C5 C4 Zr1 72.0(2)
C3 C4 H4 120(3)
C5 C4 H4 111(3)
Zr1 C4 H4 127(3)
C6 C5 C4 127.8(4)
C6 C5 Zr1 71.7(2)
C4 C5 Zr1 72.5(2)
C6 C5 H5 116(3)
C4 C5 H5 116(3)
Zr1 C5 H5 130(3)
C7 C6 C5 129.1(3)
C7 C6 Zr1 72.4(2)
C5 C6 Zr1 72.8(2)
C7 C6 H6 112(3)
C5 C6 H6 119(3)
Zr1 C6 H6 127(3)
C6 C7 C1 128.4(3)
C6 C7 Zr1 72.3(2)
C1 C7 Zr1 72.2(2)
C6 C7 H7 114(3)
C1 C7 H7 117(3)
Zr1 C7 H7 126(3)
C9 C8 C12 109.5(3)
C9 C8 Zr1 74.86(19)
C12 C8 Zr1 73.96(17)
C9 C8 H8 127(2)
C12 C8 H8 123(2)
Zr1 C8 H8 114(2)
C8 C9 C10 106.6(3)
C8 C9 C23 127.3(3)
C10 C9 C23 126.0(3)
C8 C9 Zr1 72.29(17)
C10 C9 Zr1 72.65(17)
C23 C9 Zr1 122.51(19)
C9 C10 C11 109.4(3)
C9 C10 Zr1 74.48(16)
C11 C10 Zr1 74.26(15)
C9 C10 H10 123(2)
C11 C10 H10 127(2)
Zr1 C10 H10 125(2)
C10 C11 C12 107.3(2)
C10 C11 C13 127.3(3)
C12 C11 C13 125.3(3)
C10 C11 Zr1 72.77(15)
C12 C11 Zr1 72.87(15)
C13 C11 Zr1 123.16(18)
C8 C12 C11 107.1(3)
C8 C12 C18 127.2(3)
C11 C12 C18 125.7(3)
C8 C12 Zr1 72.84(17)
C11 C12 Zr1 73.97(16)
C18 C12 Zr1 120.13(19)
C11 C13 C14 116.8(3)
C11 C13 C17 113.3(2)
C14 C13 C17 101.6(3)
C11 C13 H13 108.2
C14 C13 H13 108.2
C17 C13 H13 108.2
C13 C14 C15 105.6(3)
C13 C14 H14A 110.6
C15 C14 H14A 110.6
C13 C14 H14B 110.6
C15 C14 H14B 110.6
H14A C14 H14B 108.7
C16 C15 C14 106.5(3)
C16 C15 H15A 110.4
C14 C15 H15A 110.4
C16 C15 H15B 110.4
C14 C15 H15B 110.4
H15A C15 H15B 108.6
C15 C16 C17 105.5(3)
C15 C16 H16A 110.6
C17 C16 H16A 110.6
C15 C16 H16B 110.6
C17 C16 H16B 110.6
H16A C16 H16B 108.8
C16 C17 C13 102.9(3)
C16 C17 H17A 111.2
C13 C17 H17A 111.2
C16 C17 H17B 111.2
C13 C17 H17B 111.2
H17A C17 H17B 109.1
C12 C18 C19 116.4(2)
C12 C18 C22 113.3(2)
C19 C18 C22 102.3(2)
C12 C18 H18 108.1
C19 C18 H18 108.1
C22 C18 H18 108.1
C20 C19 C18 103.4(2)
C20 C19 H19A 111.1
C18 C19 H19A 111.1
C20 C19 H19B 111.1
C18 C19 H19B 111.1
H19A C19 H19B 109.0
C19 C20 C21 105.0(3)
C19 C20 H20A 110.7
C21 C20 H20A 110.7
C19 C20 H20B 110.7
C21 C20 H20B 110.7
H20A C20 H20B 108.8
C20 C21 C22 106.6(3)
C20 C21 H21A 110.4
C22 C21 H21A 110.4
C20 C21 H21B 110.4
C22 C21 H21B 110.4
H21A C21 H21B 108.6
C21 C22 C18 104.7(3)
C21 C22 H22A 110.8
C18 C22 H22A 110.8
C21 C22 H22B 110.8
C18 C22 H22B 110.8
H22A C22 H22B 108.9
C9 C23 C24 114.3(3)
C9 C23 C27 116.3(2)
C24 C23 C27 102.5(2)
C9 C23 H23 107.8
C24 C23 H23 107.8
C27 C23 H23 107.8
C25 C24 C23 106.5(3)
C25 C24 H24A 110.4
C23 C24 H24A 110.4
C25 C24 H24B 110.4
C23 C24 H24B 110.4
H24A C24 H24B 108.6
C24 C25 C26 106.5(3)
C24 C25 H25A 110.4
C26 C25 H25A 110.4
C24 C25 H25B 110.4
C26 C25 H25B 110.4
H25A C25 H25B 108.6
C25 C26 C27 104.4(3)
C25 C26 H26A 110.9
C27 C26 H26A 110.9
C25 C26 H26B 110.9
C27 C26 H26B 110.9
H26A C26 H26B 108.9
C23 C27 C26 102.9(3)
C23 C27 H27A 111.2
C26 C27 H27A 111.2
C23 C27 H27B 111.2
C26 C27 H27B 111.2
H27A C27 H27B 109.1
C6 Zr1 C1 66.50(14)
C6 Zr1 C7 35.34(15)
C1 Zr1 C7 35.55(14)
C6 Zr1 C2 85.97(13)
C1 Zr1 C2 35.48(13)
C7 Zr1 C2 66.50(12)
C6 Zr1 C5 35.46(17)
C1 Zr1 C5 86.32(15)
C7 Zr1 C5 66.48(17)
C2 Zr1 C5 85.89(14)
C6 Zr1 C4 66.41(14)
C1 Zr1 C4 85.92(12)
C7 Zr1 C4 86.02(13)
C2 Zr1 C4 65.79(14)
C5 Zr1 C4 35.48(15)
C6 Zr1 C3 85.56(12)
C1 Zr1 C3 66.22(13)
C7 Zr1 C3 85.76(12)
C2 Zr1 C3 35.12(12)
C5 Zr1 C3 65.91(13)
C4 Zr1 C3 34.75(14)
C6 Zr1 C8 136.70(12)
C1 Zr1 C8 102.32(12)
C7 Zr1 C8 113.30(13)
C2 Zr1 C8 109.05(12)
C5 Zr1 C8 163.92(11)
C4 Zr1 C8 156.87(12)
C3 Zr1 C8 129.94(11)
C6 Zr1 C10 127.56(12)
C1 Zr1 C10 156.55(12)
C7 Zr1 C10 145.28(11)
C2 Zr1 C10 145.52(11)
C5 Zr1 C10 115.94(13)
C4 Zr1 C10 116.29(12)
C3 Zr1 C10 127.99(12)
C8 Zr1 C10 54.30(11)
C6 Zr1 C12 106.66(11)
C1 Zr1 C12 105.50(11)
C7 Zr1 C12 96.30(12)
C2 Zr1 C12 130.10(12)
C5 Zr1 C12 131.56(13)
C4 Zr1 C12 163.42(12)
C3 Zr1 C12 161.60(12)
C8 Zr1 C12 33.19(10)
C10 Zr1 C12 54.78(10)
C6 Zr1 C11 102.50(11)
C1 Zr1 C11 135.14(13)
C7 Zr1 C11 112.31(11)
C2 Zr1 C11 162.75(12)
C5 Zr1 C11 109.77(12)
C4 Zr1 C11 131.34(13)
C3 Zr1 C11 158.64(12)
C8 Zr1 C11 54.68(9)
C10 Zr1 C11 32.97(10)
C12 Zr1 C11 33.16(11)
C6 Zr1 C9 157.34(11)
C1 Zr1 C9 127.63(12)
C7 Zr1 C9 146.15(13)
C2 Zr1 C9 115.75(11)
C5 Zr1 C9 144.90(14)
C4 Zr1 C9 126.80(12)
C3 Zr1 C9 115.71(11)
C8 Zr1 C9 32.85(12)
C10 Zr1 C9 32.86(10)
C12 Zr1 C9 55.05(10)
C11 Zr1 C9 54.84(9)
C34 C28 C29 128.9(4)
C34 C28 Zr2 72.90(19)
C29 C28 Zr2 72.5(2)
C34 C28 H28 117(2)
C29 C28 H28 113(2)
Zr2 C28 H28 128(2)
C28 C29 C30 128.4(4)
C28 C29 Zr2 72.0(2)
C30 C29 Zr2 72.6(2)
C28 C29 H29 113(3)
C30 C29 H29 117(3)
Zr2 C29 H29 121(3)
C29 C30 C31 128.8(3)
C29 C30 Zr2 71.9(2)
C31 C30 Zr2 72.8(2)
C29 C30 H30 113(3)
C31 C30 H30 117(3)
Zr2 C30 H30 125(2)
C32 C31 C30 128.2(4)
C32 C31 Zr2 72.7(2)
C30 C31 Zr2 71.9(2)
C32 C31 H31 112(3)
C30 C31 H31 120(3)
Zr2 C31 H31 125(3)
C33 C32 C31 128.8(4)
C33 C32 Zr2 72.3(2)
C31 C32 Zr2 72.2(2)
C33 C32 H32 117(2)
C31 C32 H32 114(2)
Zr2 C32 H32 130(2)
C32 C33 C34 128.5(4)
C32 C33 Zr2 72.7(2)
C34 C33 Zr2 71.8(2)
C32 C33 H33 112(3)
C34 C33 H33 118(3)
Zr2 C33 H33 125(3)
C28 C34 C33 128.4(4)
C28 C34 Zr2 71.74(19)
C33 C34 Zr2 72.8(2)
C28 C34 H34 115(3)
C33 C34 H34 116(3)
Zr2 C34 H34 126(3)
C39 C35 C36 109.1(3)
C39 C35 Zr2 73.73(18)
C36 C35 Zr2 73.72(19)
C39 C35 H35 127(3)
C36 C35 H35 124(3)
Zr2 C35 H35 118(3)
C37 C36 C35 106.8(3)
C37 C36 C50 127.0(4)
C35 C36 C50 125.8(3)
C37 C36 Zr2 72.68(17)
C35 C36 Zr2 73.20(18)
C50 C36 Zr2 125.4(3)
C36 C37 C38 108.6(3)
C36 C37 Zr2 74.49(17)
C38 C37 Zr2 74.22(16)
C36 C37 H37 123(2)
C38 C37 H37 128(2)
Zr2 C37 H37 122(2)
C39 C38 C37 108.4(3)
C39 C38 C40 125.3(3)
C37 C38 C40 125.9(3)
C39 C38 Zr2 73.68(15)
C37 C38 Zr2 72.73(16)
C40 C38 Zr2 125.64(19)
C38 C39 C35 107.1(3)
C38 C39 C45 126.1(3)
C35 C39 C45 126.5(3)
C38 C39 Zr2 73.55(16)
C35 C39 Zr2 73.38(18)
C45 C39 Zr2 123.3(2)
C38 C40 C41 117.9(3)
C38 C40 C44 112.4(2)
C41 C40 C44 102.0(2)
C38 C40 H40 108.0
C41 C40 H40 108.0
C44 C40 H40 108.0
C40 C41 C42 104.6(3)
C40 C41 H41A 110.8
C42 C41 H41A 110.8
C40 C41 H41B 110.8
C42 C41 H41B 110.8
H41A C41 H41B 108.9
C43 C42 C41 106.2(3)
C43 C42 H42A 110.5
C41 C42 H42A 110.5
C43 C42 H42B 110.5
C41 C42 H42B 110.5
H42A C42 H42B 108.7
C44 C43 C42 106.2(3)
C44 C43 H43A 110.5
C42 C43 H43A 110.5
C44 C43 H43B 110.5
C42 C43 H43B 110.5
H43A C43 H43B 108.7
C43 C44 C40 103.8(3)
C43 C44 H44A 111.0
C40 C44 H44A 111.0
C43 C44 H44B 111.0
C40 C44 H44B 111.0
H44A C44 H44B 109.0
C39 C45 C46 112.6(3)
C39 C45 C49 116.4(3)
C46 C45 C49 104.7(3)
C39 C45 H45 107.6
C46 C45 H45 107.6
C49 C45 H45 107.6
C47 C46 C45 105.4(3)
C47 C46 H46A 110.7
C45 C46 H46A 110.7
C47 C46 H46B 110.7
C45 C46 H46B 110.7
H46A C46 H46B 108.8
C48 C47 C46 103.7(3)
C48 C47 H47A 111.0
C46 C47 H47A 111.0
C48 C47 H47B 111.0
C46 C47 H47B 111.0
H47A C47 H47B 109.0
C49 C48 C47 109.0(4)
C49 C48 H48A 109.9
C47 C48 H48A 109.9
C49 C48 H48B 109.9
C47 C48 H48B 109.9
H48A C48 H48B 108.3
C48 C49 C45 107.9(3)
C48 C49 H49A 110.1
C45 C49 H49A 110.1
C48 C49 H49B 110.1
C45 C49 H49B 110.1
H49A C49 H49B 108.4
C51 C50 C54 111.3(6)
C51 C50 C51A 53.5(6)
C54 C50 C51A 105.5(4)
C51 C50 C36 128.6(6)
C54 C50 C36 119.0(4)
C51A C50 C36 117.6(4)
C51 C50 H50 93.5
C54 C50 H50 93.5
C51A C50 H50 40.0
C36 C50 H50 93.5
C51 C50 H50A 51.0
C54 C50 H50A 104.4
C51A C50 H50A 104.3
C36 C50 H50A 104.3
H50 C50 H50A 143.9
C50 C51 C52 109.1(9)
C50 C51 H50A 46.0
C52 C51 H50A 118.5
C50 C51 H51A 109.9
C52 C51 H51A 109.9
H50A C51 H51A 130.7
C50 C51 H51B 109.9
C52 C51 H51B 109.9
H50A C51 H51B 64.4
H51A C51 H51B 108.3
C53 C52 C51 104.6(8)
C53 C52 H52A 110.8
C51 C52 H52A 110.8
C53 C52 H52B 110.8
C51 C52 H52B 110.8
H52A C52 H52B 108.9
C50 C51A C52A 104.5(4)
C50 C51A H51C 110.8
C52A C51A H51C 110.8
C50 C51A H51D 110.8
C52A C51A H51D 110.8
H51C C51A H51D 108.9
C53 C52A C51A 107.3(4)
C53 C52A H52C 110.3
C51A C52A H52C 110.3
C53 C52A H52D 110.3
C51A C52A H52D 110.3
H52C C52A H52D 108.5
C52A C53 C52 35.2(6)
C52A C53 C54 105.2(4)
C52 C53 C54 107.3(5)
C52A C53 H53A 78.8
C52 C53 H53A 110.3
C54 C53 H53A 110.3
C52A C53 H53B 137.8
C52 C53 H53B 110.3
C54 C53 H53B 110.3
H53A C53 H53B 108.5
C52A C53 H53C 110.7
C52 C53 H53C 135.5
C54 C53 H53C 110.7
H53A C53 H53C 33.8
H53B C53 H53C 77.3
C52A C53 H53D 110.7
C52 C53 H53D 77.6
C54 C53 H53D 110.7
H53A C53 H53D 133.2
H53B C53 H53D 34.7
H53C C53 H53D 108.8
C50 C54 C53 104.0(4)
C50 C54 H54A 111.0
C53 C54 H54A 111.0
C50 C54 H54B 111.0
C53 C54 H54B 111.0
H54A C54 H54B 109.0
C28 Zr2 C29 35.49(14)
C28 Zr2 C30 66.51(13)
C29 Zr2 C30 35.46(15)
C28 Zr2 C34 35.36(13)
C29 Zr2 C34 66.44(13)
C30 Zr2 C34 86.03(13)
C28 Zr2 C31 86.18(14)
C29 Zr2 C31 66.48(13)
C30 Zr2 C31 35.34(15)
C34 Zr2 C31 85.97(13)
C28 Zr2 C33 66.36(13)
C29 Zr2 C33 86.02(13)
C30 Zr2 C33 85.74(13)
C34 Zr2 C33 35.40(14)
C31 Zr2 C33 66.00(13)
C28 Zr2 C32 85.85(13)
C29 Zr2 C32 85.89(13)
C30 Zr2 C32 66.07(14)
C34 Zr2 C32 66.11(13)
C31 Zr2 C32 35.18(14)
C33 Zr2 C32 35.03(14)
C28 Zr2 C37 156.11(12)
C29 Zr2 C37 148.39(12)
C30 Zr2 C37 130.52(11)
C34 Zr2 C37 142.22(12)
C31 Zr2 C37 117.36(12)
C33 Zr2 C37 125.03(12)
C32 Zr2 C37 115.44(12)
C28 Zr2 C35 101.76(12)
C29 Zr2 C35 114.46(14)
C30 Zr2 C35 139.31(13)
C34 Zr2 C35 106.63(12)
C31 Zr2 C35 166.81(11)
C33 Zr2 C35 126.78(13)
C32 Zr2 C35 154.48(12)
C37 Zr2 C35 54.36(11)
C28 Zr2 C38 136.33(12)
C29 Zr2 C38 115.34(12)
C30 Zr2 C38 106.36(10)
C34 Zr2 C38 160.38(12)
C31 Zr2 C38 113.00(11)
C33 Zr2 C38 156.93(12)
C32 Zr2 C38 132.60(12)
C37 Zr2 C38 33.05(10)
C35 Zr2 C38 54.12(10)
C28 Zr2 C39 106.36(12)
C29 Zr2 C39 98.89(12)
C30 Zr2 C39 110.18(12)
C34 Zr2 C39 128.91(12)
C31 Zr2 C39 134.79(11)
C33 Zr2 C39 158.84(13)
C32 Zr2 C39 164.93(12)
C37 Zr2 C39 54.80(10)
C35 Zr2 C39 32.89(10)
C38 Zr2 C39 32.77(10)
C28 Zr2 C36 126.25(13)
C29 Zr2 C36 147.46(15)
C30 Zr2 C36 160.96(10)
C34 Zr2 C36 112.44(12)
C31 Zr2 C36 145.09(15)
C33 Zr2 C36 111.85(12)
C32 Zr2 C36 124.57(13)
C37 Zr2 C36 32.83(11)
C35 Zr2 C36 33.08(13)
C38 Zr2 C36 54.61(9)
C39 Zr2 C36 55.01(11)

loop_
_geom_bond_atom_site_label_1
_geom_bond_atom_site_label_2
_geom_bond_distance
C1 C7 1.421(5)
C1 C2 1.422(5)
C1 Zr1 2.327(3)
C1 H1 0.91(2)
C2 C3 1.419(5)
C2 Zr1 2.339(3)
C2 H2 0.91(2)
C3 C4 1.407(6)
C3 Zr1 2.363(3)
C3 H3 0.91(2)
C4 C5 1.429(6)
C4 Zr1 2.348(3)
C4 H4 0.91(2)
C5 C6 1.422(7)
C5 Zr1 2.341(4)
C5 H5 0.91(2)
C6 C7 1.413(6)
C6 Zr1 2.327(3)
C6 H6 0.91(2)
C7 Zr1 2.328(4)
C7 H7 0.91(2)
C8 C9 1.413(5)
C8 C12 1.422(4)
C8 Zr1 2.482(3)
C8 H8 0.90(3)
C9 C10 1.416(5)
C9 C23 1.519(4)
C9 Zr1 2.515(3)
C10 C11 1.420(4)
C10 Zr1 2.491(3)
C10 H10 0.89(3)
C11 C12 1.429(5)
C11 C13 1.509(4)
C11 Zr1 2.511(2)
C12 C18 1.509(4)
C12 Zr1 2.496(3)
C13 C14 1.529(5)
C13 C17 1.546(4)
C13 H13 1.0000
C14 C15 1.531(5)
C14 H14A 0.9900
C14 H14B 0.9900
C15 C16 1.519(6)
C15 H15A 0.9900
C15 H15B 0.9900
C16 C17 1.531(5)
C16 H16A 0.9900
C16 H16B 0.9900
C17 H17A 0.9900
C17 H17B 0.9900
C18 C19 1.527(4)
C18 C22 1.547(4)
C18 H18 1.0000
C19 C20 1.521(4)
C19 H19A 0.9900
C19 H19B 0.9900
C20 C21 1.531(5)
C20 H20A 0.9900
C20 H20B 0.9900
C21 C22 1.540(5)
C21 H21A 0.9900
C21 H21B 0.9900
C22 H22A 0.9900
C22 H22B 0.9900
C23 C24 1.530(4)
C23 C27 1.535(4)
C23 H23 1.0000
C24 C25 1.524(5)
C24 H24A 0.9900
C24 H24B 0.9900
C25 C26 1.532(5)
C25 H25A 0.9900
C25 H25B 0.9900
C26 C27 1.538(4)
C26 H26A 0.9900
C26 H26B 0.9900
C27 H27A 0.9900
C27 H27B 0.9900
C28 C34 1.416(5)
C28 C29 1.418(6)
C28 Zr2 2.324(3)
C28 H28 0.89(2)
C29 C30 1.421(6)
C29 Zr2 2.330(4)
C29 H29 0.89(2)
C30 C31 1.423(6)
C30 Zr2 2.338(3)
C30 H30 0.90(2)
C31 C32 1.422(6)
C31 Zr2 2.349(4)
C31 H31 0.91(2)
C32 C33 1.416(6)
C32 Zr2 2.356(3)
C32 H32 0.90(2)
C33 C34 1.426(6)
C33 Zr2 2.351(3)
C33 H33 0.89(2)
C34 Zr2 2.339(3)
C34 H34 0.90(2)
C35 C39 1.417(4)
C35 C36 1.426(6)
C35 Zr2 2.501(3)
C35 H35 0.88(3)
C36 C37 1.411(5)
C36 C50 1.501(5)
C36 Zr2 2.508(3)
C37 C38 1.419(4)
C37 Zr2 2.485(3)
C37 H37 0.86(3)
C38 C39 1.413(5)
C38 C40 1.512(4)
C38 Zr2 2.504(3)
C39 C45 1.517(4)
C39 Zr2 2.506(3)
C40 C41 1.527(4)
C40 C44 1.540(4)
C40 H40 1.0000
C41 C42 1.541(5)
C41 H41A 0.9900
C41 H41B 0.9900
C42 C43 1.525(5)
C42 H42A 0.9900
C42 H42B 0.9900
C43 C44 1.523(5)
C43 H43A 0.9900
C43 H43B 0.9900
C44 H44A 0.9900
C44 H44B 0.9900
C45 C46 1.531(4)
C45 C49 1.532(5)
C45 H45 1.0000
C46 C47 1.521(5)
C46 H46A 0.9900
C46 H46B 0.9900
C47 C48 1.505(6)
C47 H47A 0.9900
C47 H47B 0.9900
C48 C49 1.454(6)
C48 H48A 0.9900
C48 H48B 0.9900
C49 H49A 0.9900
C49 H49B 0.9900
C50 C51 1.381(10)
C50 C54 1.461(6)
C50 C51A 1.474(7)
C50 H50 1.0000
C50 H50A 1.0000
C51 C52 1.515(12)
C51 H50A 1.0810
C51 H51A 0.9900
C51 H51B 0.9900
C52 C53 1.507(12)
C52 H52A 0.9900
C52 H52B 0.9900
C51A C52A 1.519(7)
C51A H51C 0.9900
C51A H51D 0.9900
C52A C53 1.476(8)
C52A H52C 0.9900
C52A H52D 0.9900
C53 C54 1.544(6)
C53 H53A 0.9900
C53 H53B 0.9900
C53 H53C 0.9900
C53 H53D 0.9900
C54 H54A 0.9900
C54 H54B 0.9900
